data_1572098
loop_
_publ_author_name
'Chen, Zhao-Nian'
'Zhang, Le-Ping'
'Wu, Huai-Li'
'Qi, Qiao-Yan'
'Yan, Meng'
'Tian, Jia'
'Yang, Guan-Yu'
'Li, Zhan-Ting'
'Yang, Bo'

_publ_section_title
;
 Accurate construction of monolayer, bilayer, sandwich bilayer,
 four-layer, multi-layer and chiral bilayer 2D pillararene-type
 supramolecular networks.
;
_journal_issue 33
_journal_name_full 'Chemical science'
_journal_page_first 13191
_journal_page_last 13200
_journal_paper_doi 10.1039/d4sc03022b
_journal_volume 15
_journal_year 2024
_chemical_formula_moiety 'C68.192 H64.788 Cl0.404 Cu N2 O11.192, 2.5(C3 H7 N O)'
_chemical_formula_sum 'C75.69 H82.28 Cl0.41 Cu I0 N4.5 O13.69'
_chemical_formula_weight 1351.96
_space_group_crystal_system triclinic
_space_group_IT_number 2
_space_group_name_Hall '-P 1'
_space_group_name_H-M_alt 'P -1'
_atom_sites_solution_hydrogens geom
_atom_sites_solution_primary iterative
_audit_creation_date 2024-06-20
_audit_creation_method
;
Olex2 1.5
(compiled 2024.02.16 svn.r378c4104 for OlexSys, GUI svn.r6928)
;
_audit_update_record
;
2024-06-25 deposited with the CCDC.	2024-07-04 downloaded from the CCDC.
;
_cell_angle_alpha 81.365(2)
_cell_angle_beta 71.316(2)
_cell_angle_gamma 86.856(2)
_cell_formula_units_Z 2
_cell_length_a 13.2377(3)
_cell_length_b 14.9966(3)
_cell_length_c 20.4324(4)
_cell_measurement_reflns_used 30921
_cell_measurement_temperature 153(2)
_cell_measurement_theta_max 73.6390
_cell_measurement_theta_min 3.4730
_cell_volume 3798.83(15)
_computing_molecular_graphics 'Olex2 1.5 (Dolomanov et al., 2009)'
_computing_publication_material 'Olex2 1.5 (Dolomanov et al., 2009)'
_computing_structure_refinement 'SHELXL 2018/3 (Sheldrick, 2015)'
_computing_structure_solution 'olex2.solve 1.5 (Bourhis et al., 2015)'
_diffrn_ambient_temperature 153.15
_diffrn_measured_fraction_theta_full 0.996
_diffrn_measured_fraction_theta_max 0.980
_diffrn_measurement_device_type 'XtaLAB AFC12 (RINC): Kappa dual home/near'
_diffrn_measurement_method 'phi and omega scans'
_diffrn_radiation_monochromator graphite
_diffrn_radiation_type CuK\a
_diffrn_radiation_wavelength 1.54178
_diffrn_reflns_av_R_equivalents 0.0557
_diffrn_reflns_av_unetI/netI 0.0357
_diffrn_reflns_Laue_measured_fraction_full 0.996
_diffrn_reflns_Laue_measured_fraction_max 0.980
_diffrn_reflns_limit_h_max 16
_diffrn_reflns_limit_h_min -16
_diffrn_reflns_limit_k_max 17
_diffrn_reflns_limit_k_min -18
_diffrn_reflns_limit_l_max 25
_diffrn_reflns_limit_l_min -25
_diffrn_reflns_number 102440
_diffrn_reflns_point_group_measured_fraction_full 0.996
_diffrn_reflns_point_group_measured_fraction_max 0.980
_diffrn_reflns_theta_full 67.679
_diffrn_reflns_theta_max 74.766
_diffrn_reflns_theta_min 2.980
_exptl_absorpt_coefficient_mu 1.042
_exptl_absorpt_correction_T_max 1
_exptl_absorpt_correction_T_min 0.54877
_exptl_absorpt_correction_type none
_exptl_crystal_colour green
_exptl_crystal_colour_primary green
_exptl_crystal_density_diffrn 1.182
_exptl_crystal_description block
_exptl_crystal_F_000 1427
_exptl_crystal_size_max 0.16
_exptl_crystal_size_mid 0.1
_exptl_crystal_size_min 0.02
_refine_diff_density_max 1.223
_refine_diff_density_min -0.638
_refine_diff_density_rms 0.102
_refine_ls_extinction_method none
_refine_ls_goodness_of_fit_ref 1.029
_refine_ls_hydrogen_treatment constr
_refine_ls_matrix_type full
_refine_ls_number_parameters 1037
_refine_ls_number_reflns 15301
_refine_ls_number_restraints 1234
_refine_ls_restrained_S_all 1.032
_refine_ls_R_factor_all 0.0881
_refine_ls_R_factor_gt 0.0779
_refine_ls_shift/su_max 0.001
_refine_ls_shift/su_mean 0.000
_refine_ls_structure_factor_coef Fsqd
_refine_ls_weighting_details 'w=1/[\s^2^(Fo^2^)+(0.1661P)^2^+2.5047P] where P=(Fo^2^+2Fc^2^)/3'
_refine_ls_weighting_scheme calc
_refine_ls_wR_factor_gt 0.2378
_refine_ls_wR_factor_ref 0.2497
_reflns_Friedel_coverage 0.000
_reflns_number_gt 12653
_reflns_number_total 15301
_reflns_threshold_expression 'I > 2\s(I)'
_cod_data_source_file d4sc03022b2.cif
_cod_data_source_block zlp-1
_cod_depositor_comments 'Adding full bibliography for 1572083--1572100.cif.'
_cod_original_cell_volume 3798.83(14)
_cod_original_formula_sum 'C75.69 H82.28 Cl0.41 Cu I0 N4.50 O13.69'
_cod_database_code 1572098
_shelx_shelxl_version_number 2018/3
_shelx_space_group_comment
;
The symmetry employed for this shelxl refinement is uniquely defined
by the following loop, which should always be used as a source of
symmetry information in preference to the above space-group names.
They are only intended as comments.
;
_shelx_estimated_absorpt_t_max 0.979
_shelx_estimated_absorpt_t_min 0.851
_olex2_refinement_description
;
1. Fixed Uiso
 At 1.2 times of:
  All C(H,H) groups, H1 of C1, H1 of C1, H17 of C17, H7 of C7, H19 of C19,
  H25 of C25, H31 of C31, H26 of C26, H10 of C10, H34 of C34, H11 of C11, H14
  of C14, H8 of C8, H49 of C49, H1S of C1S, H40 of C40, H5 of C5, H61 of C61,
  H20 of C20, H58 of C58, H22 of C22, H4 of C4, H28 of C28, H43 of C43, H27 of
  C27, H52 of C52, H2S of C2S, H23 of C23, H1 of C1, H1 of C1, H1 of C1
 At 1.5 times of:
  All C(H,H,H) groups, H1 of C1
2. Restrained distances
 C1_3-C2_3
 C1_4-C2_4
 with sigma of 0.02
 C1_3-O1_3 \\sim C1_3-O2_3
 C1_4-O1_4 \\sim C1_4-O2_4
 with sigma of 0.02
 O1_3-O2_3
 O1_4-O2_4
 with sigma of 0.04
 O1_3-C2_3 \\sim C2_3-O2_3
 O1_4-C2_4 \\sim C2_4-O2_4
 with sigma of 0.04
 N1_1-C2_1 \\sim N1_1-C3_1
 N1_2-C2_2 \\sim N1_2-C3_2
 N1_5-C2_5 \\sim N1_5-C3_5
 N1_6-C2_6 \\sim N1_6-C3_6
 N1_7-C2_7 \\sim N1_7-C3_7
 N1_8-C2_8 \\sim N1_8-C3_8
 with sigma of 0.02
 N1_1-C1_1
 N1_2-C1_2
 N1_5-C1_5
 N1_6-C1_6
 N1_7-C1_7
 N1_8-C1_8
 with sigma of 0.02
 C1_1-O1_1
 C1_2-O1_2
 C1_5-O1_5
 C1_6-O1_6
 C1_7-O1_7
 C1_8-O1_8
 with sigma of 0.02
 C2_1-C3_1
 C2_2-C3_2
 C2_5-C3_5
 C2_6-C3_6
 C2_7-C3_7
 C2_8-C3_8
 with sigma of 0.04
 C1_1-C3_1
 C1_2-C3_2
 C1_5-C3_5
 C1_6-C3_6
 C1_7-C3_7
 C1_8-C3_8
 with sigma of 0.04
 C1_1-C2_1
 C1_2-C2_2
 C1_5-C2_5
 C1_6-C2_6
 C1_7-C2_7
 C1_8-C2_8
 with sigma of 0.04
3. Restrained planarity
 O1_3, O2_3, C1_3, C2_3
 O1_4, O2_4, C1_4, C2_4
 with sigma of 0.1
 C1_1, O1_1, N1_1, C2_1, C3_1
 C1_2, O1_2, N1_2, C2_2, C3_2
 C1_5, O1_5, N1_5, C2_5, C3_5
 C1_6, O1_6, N1_6, C2_6, C3_6
 C1_7, O1_7, N1_7, C2_7, C3_7
 C1_8, O1_8, N1_8, C2_8, C3_8
 with sigma of 0.1
4. Uiso/Uaniso restraints and constraints
All non-hydrogen atoms have similar U: within 1A with sigma of 0.04 and sigma
for terminal atoms of 0.08 within 1A
All non-hydrogen atoms have similar U: within 2A with sigma of 0.01 and sigma
for terminal atoms of 0.02 within 2A
5. Rigid body (RIGU) restrains
 O1_3, O2_3, C1_3, C2_3
 O1_4, O2_4, C1_4, C2_4
 with sigma for 1-2 distances of 0.004 and sigma for 1-3 distances of 0.004
 C1_1, O1_1, N1_1, C2_1, C3_1
 C1_2, O1_2, N1_2, C2_2, C3_2
 C1_5, O1_5, N1_5, C2_5, C3_5
 C1_6, O1_6, N1_6, C2_6, C3_6
 C1_7, O1_7, N1_7, C2_7, C3_7
 C1_8, O1_8, N1_8, C2_8, C3_8
 with sigma for 1-2 distances of 0.004 and sigma for 1-3 distances of 0.004
6. Same fragment restrains
{O1_4, O2_4, C1_4, C2_4}
as
{O1_3, O2_3, C1_3, C2_3} sigma for 1-2: 0.02 1-3: 0.04
{C1_2, O1_2, N1_2, C2_2, C3_2}
{C1_5, O1_5, N1_5, C2_5, C3_5}
{C1_6, O1_6, N1_6, C2_6, C3_6}
{C1_7, O1_7, N1_7, C2_7, C3_7}
{C1_8, O1_8, N1_8, C2_8, C3_8}
as
{C1_1, O1_1, N1_1, C2_1, C3_1} sigma for 1-2: 0.02 1-3: 0.04
7. Others
 Sof(C1)=Sof(H1)=Sof(O1)=Sof(N1)=Sof(C2)=Sof(H2A)=Sof(H2B)=Sof(H2C)=Sof(C3)=
 Sof(H3A)=Sof(H3B)=Sof(H3C)=1-FVAR(1)
 Sof(C1)=Sof(H1)=Sof(O1)=Sof(N1)=Sof(C2)=Sof(H2A)=Sof(H2B)=Sof(H2C)=Sof(C3)=
 Sof(H3A)=Sof(H3B)=Sof(H3C)=FVAR(1)
 Sof(Cl1S)=1-FVAR(2)
 Sof(O1)=Sof(O2)=Sof(C1)=Sof(C2)=Sof(H2A)=Sof(H2B)=Sof(H2C)=FVAR(2)
 Sof(C1)=Sof(H1)=Sof(O1)=Sof(N1)=Sof(C2)=Sof(H2A)=Sof(H2B)=Sof(H2C)=Sof(C3)=
 Sof(H3A)=Sof(H3B)=Sof(H3C)=0.5*(1-FVAR(4))
 Sof(C1)=Sof(H1)=Sof(O1)=Sof(N1)=Sof(C2)=Sof(H2A)=Sof(H2B)=Sof(H2C)=Sof(C3)=
 Sof(H3A)=Sof(H3B)=Sof(H3C)=0.5*FVAR(4)
 Fixed Sof: C1(0.5) H1(0.5) O1(0.5) N1(0.5) C2(0.5) H2A(0.5) H2B(0.5) H2C(0.5)
 C3(0.5) H3A(0.5) H3B(0.5) H3C(0.5) C1(0.5) H1(0.5) O1(0.5) N1(0.5) C2(0.5)
 H2A(0.5) H2B(0.5) H2C(0.5) C3(0.5) H3A(0.5) H3B(0.5) H3C(0.5)
 Fixed Y: C2(0.22784)
 Fixed Z: C2(0.808041)
8.a Secondary CH2 refined with riding coordinates:
 C29(H29A,H29B), C65(H65A,H65B), C38(H38A,H38B), C56(H56A,H56B), C47(H47A,H47B)
8.b Me refined with riding coordinates:
 C37(H37A,H37B,H37C), C55(H55A,H55B,H55C), C46(H46A,H46B,H46C), C64(H64A,H64B,
 H64C), C36(H36A,H36B,H36C), C63(H63A,H63B,H63C), C45(H45A,H45B,H45C), C54(H54A,
 H54B,H54C), C2(H2A,H2B,H2C), C3(H3A,H3B,H3C), C2(H2A,H2B,H2C), C3(H3A,H3B,H3C),
  C2(H2A,H2B,H2C), C2(H2A,H2B,H2C), C2(H2A,H2B,H2C), C3(H3A,H3B,H3C), C2(H2A,
 H2B,H2C), C3(H3A,H3B,H3C), C2(H2A,H2B,H2C), C3(H3A,H3B,H3C), C2(H2A,H2B,H2C),
 C3(H3A,H3B,H3C)
8.c Aromatic/amide H refined with riding coordinates:
 C17(H17), C7(H7), C8(H8), C14(H14), C19(H19), C34(H34), C25(H25), C11(H11),
 C31(H31), C26(H26), C10(H10), C20(H20), C61(H61), C4(H4), C2S(H2S), C58(H58),
 C5(H5), C52(H52), C40(H40), C1S(H1S), C43(H43), C23(H23), C27(H27), C22(H22),
 C49(H49), C28(H28), C1(H1), C1(H1), C1(H1), C1(H1), C1(H1), C1(H1)
;
_olex2_submission_special_instructions 'No special instructions were received'

loop_
_space_group_symop_operation_xyz
'x, y, z'
'-x, -y, -z'

loop_
_atom_site_label
_atom_site_type_symbol
_atom_site_fract_x
_atom_site_fract_y
_atom_site_fract_z
_atom_site_U_iso_or_equiv
_atom_site_adp_type
_atom_site_occupancy
_atom_site_site_symmetry_order
_atom_site_calc_flag
_atom_site_refinement_flags_posn
_atom_site_refinement_flags_adp
_atom_site_refinement_flags_occupancy
_atom_site_disorder_assembly
_atom_site_disorder_group
O4 O 0.62325(17) 0.27722(15) 0.48592(10) 0.0482(5) Uani 1 1 d . U . . .
O3 O 0.60749(18) -0.02205(15) 0.39944(13) 0.0543(5) Uani 1 1 d . U . . .
O1S O -0.04376(18) 0.19774(16) 0.51628(14) 0.0584(6) Uani 1 1 d . U . . .
O2S O 0.23467(19) -0.02258(17) 0.43491(14) 0.0628(6) Uani 1 1 d . U . . .
N1S N -0.01528(19) 0.06115(16) 0.87199(12) 0.0414(5) Uani 1 1 d . U . . .
O8 O 0.6792(2) 0.26780(18) 0.20632(12) 0.0642(7) Uani 1 1 d . U . . .
O5 O 0.1448(2) 0.49907(18) 0.33726(14) 0.0663(7) Uani 1 1 d . U . . .
N2 N 0.8249(2) 0.89602(17) 0.04396(12) 0.0458(6) Uani 1 1 d . U . . .
C17 C 0.4169(2) 0.40761(17) 0.47844(13) 0.0346(5) Uani 1 1 d . U . . .
H17 H 0.447711 0.361328 0.503333 0.042 Uiso 1 1 calc R U . . .
O7 O 0.4384(2) 0.0474(2) 0.18175(16) 0.0774(8) Uani 1 1 d . U . . .
C9 C 0.2439(2) 0.35596(17) 0.56289(13) 0.0353(5) Uani 1 1 d . U . . .
C12 C 0.3059(2) 0.41695(17) 0.49936(13) 0.0353(5) Uani 1 1 d . U . . .
C30 C 0.6324(2) 0.35721(19) 0.37347(14) 0.0386(6) Uani 1 1 d . U . . .
C7 C 0.2078(2) 0.20508(18) 0.62645(13) 0.0368(6) Uani 1 1 d . U . . .
H7 H 0.220494 0.141960 0.627795 0.044 Uiso 1 1 calc R U . . .
C16 C 0.4843(2) 0.46352(17) 0.42247(13) 0.0344(5) Uani 1 1 d . U . . .
C18 C 0.5042(2) 0.59619(18) 0.32732(13) 0.0383(6) Uani 1 1 d . U . . .
C3S C 0.0843(2) 0.17688(18) 0.74862(13) 0.0358(5) Uani 1 1 d . U . . .
C13 C 0.2593(2) 0.48212(17) 0.46124(14) 0.0375(6) Uani 1 1 d . U . . .
C15 C 0.4380(2) 0.53172(17) 0.38666(13) 0.0370(6) Uani 1 1 d . U . . .
C6 C 0.1377(2) 0.23822(18) 0.68419(13) 0.0357(5) Uani 1 1 d . U . . .
C35 C 0.6438(2) 0.2776(2) 0.41465(14) 0.0395(6) Uani 1 1 d . U . . .
C21 C 0.6322(2) 0.71589(18) 0.21574(14) 0.0403(6) Uani 1 1 d . U . . .
C29 C 0.6033(2) 0.44477(18) 0.40281(14) 0.0392(6) Uani 1 1 d . U . . .
H29A H 0.641846 0.494699 0.367774 0.047 Uiso 1 1 calc R U . . .
H29B H 0.626258 0.442467 0.444642 0.047 Uiso 1 1 calc R U . . .
C8 C 0.2598(2) 0.26319(18) 0.56659(13) 0.0367(5) Uani 1 1 d . U . . .
H8 H 0.307010 0.239013 0.527497 0.044 Uiso 1 1 calc R U . . .
C14 C 0.3272(2) 0.53897(18) 0.40590(14) 0.0393(6) Uani 1 1 d . U . . .
H14 H 0.296510 0.584477 0.380324 0.047 Uiso 1 1 calc R U . . .
C33 C 0.6855(2) 0.1943(2) 0.31581(15) 0.0420(6) Uani 1 1 d . U . . .
C19 C 0.5437(2) 0.67390(19) 0.33882(14) 0.0433(6) Uani 1 1 d . U . . .
H19 H 0.528116 0.686945 0.385133 0.052 Uiso 1 1 calc R U . . .
C34 C 0.6714(2) 0.1979(2) 0.38586(15) 0.0417(6) Uani 1 1 d . U . . .
H34 H 0.680894 0.144487 0.414809 0.050 Uiso 1 1 calc R U . . .
C25 C 0.7009(2) 0.87024(19) 0.15915(15) 0.0440(6) Uani 1 1 d . U . . .
H25 H 0.658696 0.894433 0.199732 0.053 Uiso 1 1 calc R U . . .
C11 C 0.1217(2) 0.33143(19) 0.68049(14) 0.0426(6) Uani 1 1 d . U . . .
H11 H 0.074017 0.355610 0.719427 0.051 Uiso 1 1 calc R U . . .
O6 O 0.0604(3) 0.1503(3) 0.2378(2) 0.0952(10) Uani 1 1 d . U . . .
C24 C 0.6991(2) 0.77799(19) 0.15638(14) 0.0423(6) Uani 1 1 d . U . . .
C65 C 0.1400(2) 0.4900(2) 0.47465(16) 0.0467(7) Uani 1 1 d . U . . .
H65A H 0.103832 0.488273 0.525395 0.056 Uiso 1 1 calc R U . . .
H65B H 0.123747 0.549109 0.451127 0.056 Uiso 1 1 calc R U . . .
C31 C 0.6448(3) 0.3539(2) 0.30291(15) 0.0471(7) Uani 1 1 d . U . . .
H31 H 0.636567 0.407681 0.273913 0.057 Uiso 1 1 calc R U . . .
C60 C 0.0962(2) 0.4160(2) 0.44913(16) 0.0453(7) Uani 1 1 d . U . . .
C26 C 0.7642(2) 0.9263(2) 0.10265(15) 0.0461(7) Uani 1 1 d . U . . .
H26 H 0.764817 0.988855 0.105514 0.055 Uiso 1 1 calc R U . . .
C44 C 0.5642(2) -0.0056(2) 0.34582(18) 0.0490(7) Uani 1 1 d . U . . .
C10 C 0.1741(2) 0.38926(19) 0.62094(14) 0.0424(6) Uani 1 1 d . U . . .
H10 H 0.162202 0.452446 0.619762 0.051 Uiso 1 1 calc R U . . .
C20 C 0.6062(2) 0.73311(19) 0.28328(14) 0.0426(6) Uani 1 1 d . U . . .
H20 H 0.631257 0.786648 0.292332 0.051 Uiso 1 1 calc R U . . .
C32 C 0.6687(3) 0.2743(2) 0.27481(15) 0.0472(7) Uani 1 1 d . U . . .
C61 C 0.0477(2) 0.3405(2) 0.49498(17) 0.0458(7) Uani 1 1 d . U . . .
H61 H 0.042370 0.335729 0.542857 0.055 Uiso 1 1 calc R U . . .
C59 C 0.1013(2) 0.4215(2) 0.37940(18) 0.0518(7) Uani 1 1 d . U . . .
C4 C 0.0448(3) 0.2077(2) 0.81284(15) 0.0501(7) Uani 1 1 d . U . . .
H4 H 0.051534 0.269462 0.816123 0.060 Uiso 1 1 calc R U . . .
C39 C 0.6175(2) 0.0563(2) 0.28788(18) 0.0484(7) Uani 1 1 d . U . . .
C2S C 0.0686(3) 0.0859(2) 0.74856(15) 0.0492(7) Uani 1 1 d . U . . .
H2S H 0.090942 0.061624 0.705774 0.059 Uiso 1 1 calc R U . . .
C53 C 0.1887(3) 0.0214(2) 0.3870(2) 0.0551(8) Uani 1 1 d . U . . .
C62 C 0.0071(2) 0.2724(2) 0.47198(19) 0.0501(7) Uani 1 1 d . U . . .
C58 C 0.0620(3) 0.3522(2) 0.3565(2) 0.0553(8) Uani 1 1 d . U . . .
H58 H 0.066783 0.356965 0.308662 0.066 Uiso 1 1 calc R U . . .
C57 C 0.0157(2) 0.2760(2) 0.4018(2) 0.0530(7) Uani 1 1 d . U . . .
C5 C -0.0042(3) 0.1487(2) 0.87190(15) 0.0528(8) Uani 1 1 d . U . . .
H5 H -0.031571 0.171970 0.915002 0.063 Uiso 1 1 calc R U . . .
C51 C 0.0641(3) 0.1281(2) 0.3544(2) 0.0584(8) Uani 1 1 d . U . . .
C52 C 0.1062(3) 0.0831(2) 0.4043(2) 0.0569(8) Uani 1 1 d . U . . .
H52 H 0.077888 0.094840 0.451149 0.068 Uiso 1 1 calc R U . . .
C38 C 0.7151(2) 0.1063(2) 0.28617(18) 0.0485(7) Uani 1 1 d . U . . .
H38A H 0.754824 0.067672 0.313421 0.058 Uiso 1 1 calc R U . . .
H38B H 0.762619 0.118904 0.237364 0.058 Uiso 1 1 calc R U . . .
C48 C 0.2302(3) 0.0012(2) 0.3193(2) 0.0583(8) Uani 1 1 d . U . . .
C40 C 0.5764(3) 0.0728(2) 0.23244(19) 0.0554(8) Uani 1 1 d . U . . .
H40 H 0.613128 0.112518 0.191917 0.067 Uiso 1 1 calc R U . . .
C37 C 0.7124(3) 0.2611(3) 0.5088(2) 0.0587(8) Uani 1 1 d . U . . .
H37A H 0.690785 0.261968 0.559327 0.088 Uiso 1 1 calc R U . . .
H37B H 0.743249 0.201985 0.498273 0.088 Uiso 1 1 calc R U . . .
H37C H 0.765604 0.308033 0.484995 0.088 Uiso 1 1 calc R U . . .
C1S C 0.0205(3) 0.0303(2) 0.81053(15) 0.0511(8) Uani 1 1 d . U . . .
H1S H 0.012694 -0.031925 0.809171 0.061 Uiso 1 1 calc R U . . .
C50 C 0.1046(3) 0.1072(3) 0.2872(2) 0.0664(9) Uani 1 1 d . U . . .
C43 C 0.4708(3) -0.0460(2) 0.3476(2) 0.0533(8) Uani 1 1 d . U . . .
H43 H 0.435414 -0.087979 0.386988 0.064 Uiso 1 1 calc R U . . .
C23 C 0.5281(3) 0.5796(2) 0.25908(16) 0.0630(10) Uani 1 1 d . U . . .
H23 H 0.499780 0.527709 0.249917 0.076 Uiso 1 1 calc R U . . .
C42 C 0.4288(3) -0.0265(2) 0.2936(2) 0.0576(8) Uani 1 1 d . U . . .
C27 C 0.8241(3) 0.8079(2) 0.04086(16) 0.0576(9) Uani 1 1 d . U . . .
H27 H 0.866975 0.785745 -0.000494 0.069 Uiso 1 1 calc R U . . .
C22 C 0.5924(3) 0.6373(2) 0.20400(16) 0.0635(10) Uani 1 1 d . U . . .
H22 H 0.609602 0.623482 0.157783 0.076 Uiso 1 1 calc R U . . .
C41 C 0.4836(3) 0.0327(3) 0.2350(2) 0.0598(8) Uani 1 1 d . U . . .
C49 C 0.1847(3) 0.0440(3) 0.2704(2) 0.0658(9) Uani 1 1 d . U . . .
H49 H 0.209451 0.029274 0.224195 0.079 Uiso 1 1 calc R U . . .
C56 C -0.0221(3) 0.2001(3) 0.3745(2) 0.0634(9) Uani 1 1 d . U . . .
H56A H -0.043525 0.225106 0.333195 0.076 Uiso 1 1 calc R U . . .
H56B H -0.085649 0.171982 0.410797 0.076 Uiso 1 1 calc R U . . .
C28 C 0.7635(3) 0.7475(2) 0.09526(16) 0.0567(9) Uani 1 1 d . U . . .
H28 H 0.765678 0.685125 0.091038 0.068 Uiso 1 1 calc R U . . .
C55 C 0.1972(3) 0.0021(3) 0.5029(2) 0.0697(11) Uani 1 1 d . U . . .
H55A H 0.235161 -0.033135 0.532206 0.105 Uiso 1 1 calc R U . . .
H55B H 0.209762 0.066503 0.500416 0.105 Uiso 1 1 calc R U . . .
H55C H 0.120564 -0.009924 0.523079 0.105 Uiso 1 1 calc R U . . .
C46 C 0.5541(3) -0.0870(3) 0.4576(2) 0.0629(9) Uani 1 1 d . U . . .
H46A H 0.591642 -0.093209 0.492323 0.094 Uiso 1 1 calc R U . . .
H46B H 0.480623 -0.066833 0.478628 0.094 Uiso 1 1 calc R U . . .
H46C H 0.553397 -0.145342 0.441665 0.094 Uiso 1 1 calc R U . . .
C47 C 0.3215(3) -0.0654(3) 0.2992(3) 0.0662(10) Uani 1 1 d . U . . .
H47A H 0.325784 -0.083717 0.253859 0.079 Uiso 1 1 calc R U . . .
H47B H 0.306844 -0.120015 0.334583 0.079 Uiso 1 1 calc R U . . .
C64 C -0.0592(4) 0.1961(3) 0.5883(2) 0.0783(12) Uani 1 1 d . U . . .
H64A H -0.095700 0.140387 0.614363 0.117 Uiso 1 1 calc R U . . .
H64B H 0.010161 0.198515 0.595720 0.117 Uiso 1 1 calc R U . . .
H64C H -0.102630 0.248200 0.604782 0.117 Uiso 1 1 calc R U . . .
C36 C 0.6450(4) 0.3419(3) 0.16599(19) 0.0762(12) Uani 1 1 d . U . . .
H36A H 0.657261 0.327768 0.118734 0.114 Uiso 1 1 calc R U . . .
H36B H 0.568826 0.353075 0.187833 0.114 Uiso 1 1 calc R U . . .
H36C H 0.685440 0.395735 0.163626 0.114 Uiso 1 1 calc R U . . .
C63 C 0.1455(4) 0.5095(4) 0.2666(2) 0.0885(14) Uani 1 1 d . U . . .
H63A H 0.178301 0.567153 0.242009 0.133 Uiso 1 1 calc R U . . .
H63B H 0.186520 0.460016 0.243696 0.133 Uiso 1 1 calc R U . . .
H63C H 0.072119 0.508335 0.265421 0.133 Uiso 1 1 calc R U . . .
C45 C 0.4933(5) 0.1052(5) 0.1201(3) 0.1026(18) Uani 1 1 d . U . . .
H45A H 0.453328 0.109875 0.086825 0.154 Uiso 1 1 calc R U . . .
H45B H 0.500038 0.165138 0.131771 0.154 Uiso 1 1 calc R U . . .
H45C H 0.564498 0.080271 0.099248 0.154 Uiso 1 1 calc R U . . .
C54 C 0.1316(7) 0.1947(5) 0.1770(4) 0.137(3) Uani 1 1 d . U . . .
H54A H 0.092252 0.222633 0.145848 0.206 Uiso 1 1 calc R U . . .
H54B H 0.168974 0.241399 0.188870 0.206 Uiso 1 1 calc R U . . .
H54C H 0.183537 0.151234 0.153566 0.206 Uiso 1 1 calc R U . . .
Cu1 Cu 0.90756(3) 0.98290(3) -0.03863(2) 0.04358(16) Uani 1 1 d . U . . .
C1_1 C 0.3770(10) 0.3659(7) 0.2966(5) 0.066(2) Uani 0.585(8) 1 d D U P A 1
H1_1 H 0.392462 0.392638 0.331572 0.079 Uiso 0.585(8) 1 calc R U P A 1
O1_1 O 0.3745(4) 0.4149(3) 0.2460(3) 0.0775(17) Uani 0.585(8) 1 d D U P A 1
N1_1 N 0.3606(14) 0.2776(7) 0.3097(6) 0.0536(17) Uani 0.585(8) 1 d D U P A 1
C2_1 C 0.3620(15) 0.2219(11) 0.3727(7) 0.086(4) Uani 0.585(8) 1 d D U P A 1
H2A_1 H 0.347802 0.159306 0.370145 0.128 Uiso 0.585(8) 1 calc R U P A 1
H2B_1 H 0.432103 0.225459 0.378788 0.128 Uiso 0.585(8) 1 calc R U P A 1
H2C_1 H 0.306985 0.242827 0.412490 0.128 Uiso 0.585(8) 1 calc R U P A 1
C3_1 C 0.3231(10) 0.2361(8) 0.2640(6) 0.075(3) Uani 0.585(8) 1 d D U P A 1
H3A_1 H 0.314874 0.171216 0.280324 0.112 Uiso 0.585(8) 1 calc R U P A 1
H3B_1 H 0.254030 0.262527 0.263255 0.112 Uiso 0.585(8) 1 calc R U P A 1
H3C_1 H 0.374424 0.245821 0.216854 0.112 Uiso 0.585(8) 1 calc R U P A 1
C1_2 C 0.3524(13) 0.2446(11) 0.2519(8) 0.070(3) Uani 0.415(8) 1 d D U P A 2
H1_2 H 0.364136 0.183771 0.243212 0.084 Uiso 0.415(8) 1 calc R U P A 2
O1_2 O 0.3281(9) 0.2983(6) 0.2101(4) 0.103(3) Uani 0.415(8) 1 d D U P A 2
N1_2 N 0.364(2) 0.2653(11) 0.3099(9) 0.054(2) Uani 0.415(8) 1 d D U P A 2
C2_2 C 0.3797(15) 0.2004(12) 0.3654(9) 0.060(3) Uani 0.415(8) 1 d D U P A 2
H2A_2 H 0.386133 0.231973 0.402599 0.091 Uiso 0.415(8) 1 calc R U P A 2
H2B_2 H 0.318759 0.159538 0.384182 0.091 Uiso 0.415(8) 1 calc R U P A 2
H2C_2 H 0.445079 0.165659 0.347321 0.091 Uiso 0.415(8) 1 calc R U P A 2
C3_2 C 0.3685(15) 0.3566(10) 0.3200(7) 0.066(3) Uani 0.415(8) 1 d D U P A 2
H3A_2 H 0.377202 0.358430 0.365626 0.099 Uiso 0.415(8) 1 calc R U P A 2
H3B_2 H 0.429194 0.386320 0.283224 0.099 Uiso 0.415(8) 1 calc R U P A 2
H3C_2 H 0.302361 0.387820 0.318053 0.099 Uiso 0.415(8) 1 calc R U P A 2
O1_3 O 1.0290(2) 0.83083(18) -0.09915(13) 0.0661(7) Uani 1 1 d D U . . .
O2_3 O 1.04511(16) 0.92737(13) -0.03154(10) 0.0446(5) Uani 1 1 d D U . . .
C1_3 C 1.0759(3) 0.8595(2) -0.06365(14) 0.0491(7) Uani 1 1 d D U . . .
C2_3 C 1.1753(3) 0.8113(3) -0.0558(2) 0.0652(9) Uani 1 1 d D U . . .
H2A_3 H 1.203407 0.841958 -0.026229 0.098 Uiso 1 1 calc R U . . .
H2B_3 H 1.158133 0.748813 -0.034262 0.098 Uiso 1 1 calc R U . . .
H2C_3 H 1.229050 0.812003 -0.101866 0.098 Uiso 1 1 calc R U . . .
O1_4 O 0.7766(4) 1.0557(4) -0.0346(2) 0.0558(11) Uani 0.596(7) 1 d D U P B 1
O2_4 O 0.7447(5) 0.9513(5) -0.0907(3) 0.101(2) Uani 0.596(7) 1 d D U P B 1
C1_4 C 0.7172(8) 1.0192(8) -0.0611(6) 0.072(3) Uani 0.596(7) 1 d D U P B 1
C2_4 C 0.6152(7) 1.0685(7) -0.0641(5) 0.104(3) Uani 0.596(7) 1 d D U P B 1
H2A_4 H 0.604555 1.120302 -0.038464 0.156 Uiso 0.596(7) 1 calc R U P B 1
H2B_4 H 0.620418 1.089585 -0.112843 0.156 Uiso 0.596(7) 1 calc R U P B 1
H2C_4 H 0.554645 1.027443 -0.042893 0.156 Uiso 0.596(7) 1 calc R U P B 1
Cl1S_4 Cl 0.7517(3) 1.0201(3) -0.0576(2) 0.0680(16) Uani 0.404(7) 1 d . U P B 2
C1_5 C -0.0410(8) 0.4654(6) 0.8854(6) 0.089(2) Uani 0.5 1 d D U P C 1
H1_5 H -0.103383 0.477355 0.922058 0.107 Uiso 0.5 1 calc R U P C 1
O1_5 O -0.0429(6) 0.4017(4) 0.8618(4) 0.097(2) Uani 0.5 1 d D U P C 1
N1_5 N 0.0369(7) 0.5255(6) 0.8687(6) 0.101(2) Uani 0.5 1 d D U P C 1
C2_5 C 0.0369(12) 0.5936(8) 0.9139(9) 0.138(4) Uani 0.5 1 d D U P C 1
H2A_5 H 0.100492 0.631196 0.892661 0.208 Uiso 0.5 1 calc R U P C 1
H2B_5 H -0.027128 0.631585 0.919349 0.208 Uiso 0.5 1 calc R U P C 1
H2C_5 H 0.037208 0.563202 0.959807 0.208 Uiso 0.5 1 calc R U P C 1
C3_5 C 0.1321(9) 0.4976(10) 0.8184(7) 0.129(4) Uani 0.5 1 d D U P C 1
H3A_5 H 0.187248 0.543422 0.807547 0.194 Uiso 0.5 1 calc R U P C 1
H3B_5 H 0.157400 0.440076 0.837594 0.194 Uiso 0.5 1 calc R U P C 1
H3C_5 H 0.116618 0.490186 0.775737 0.194 Uiso 0.5 1 calc R U P C 1
C1_6 C -0.3085(7) 0.5235(5) 1.0091(4) 0.0664(17) Uani 0.5 1 d D U P D 1
H1_6 H -0.314546 0.460404 1.010207 0.080 Uiso 0.5 1 calc R U P D 1
O1_6 O -0.2691(5) 0.5424(3) 1.0488(3) 0.0621(12) Uani 0.5 1 d D U P D 1
N1_6 N -0.3459(7) 0.5727(5) 0.9634(3) 0.0810(19) Uani 0.5 1 d D U P D 1
C2_6 C -0.4008(12) 0.5418(9) 0.9206(6) 0.117(4) Uani 0.5 1 d D U P D 1
H2A_6 H -0.419623 0.593652 0.891237 0.175 Uiso 0.5 1 calc R U P D 1
H2B_6 H -0.354266 0.500637 0.890905 0.175 Uiso 0.5 1 calc R U P D 1
H2C_6 H -0.465817 0.510198 0.950502 0.175 Uiso 0.5 1 calc R U P D 1
C3_6 C -0.3523(12) 0.6687(7) 0.9660(7) 0.118(4) Uani 0.5 1 d D U P D 1
H3A_6 H -0.381170 0.699021 0.929859 0.178 Uiso 0.5 1 calc R U P D 1
H3B_6 H -0.399118 0.680265 1.011977 0.178 Uiso 0.5 1 calc R U P D 1
H3C_6 H -0.280889 0.691777 0.958048 0.178 Uiso 0.5 1 calc R U P D 1
C1_7 C -0.3056(14) 0.2864(11) 0.9213(8) 0.130(4) Uani 0.362(5) 1 d D U P E 1
H1_7 H -0.236949 0.274328 0.926167 0.156 Uiso 0.362(5) 1 calc R U P E 1
O1_7 O -0.3610(12) 0.3090(7) 0.9733(7) 0.146(5) Uani 0.362(5) 1 d D U P E 1
N1_7 N -0.3004(11) 0.2707(10) 0.8576(7) 0.131(4) Uani 0.362(5) 1 d D U P E 1
C2_7 C -0.2191(12) 0.227840 0.808041 0.122(5) Uani 0.362(5) 1 d D U P E 1
H2A_7 H -0.239894 0.227140 0.766210 0.184 Uiso 0.362(5) 1 calc R U P E 1
H2B_7 H -0.152265 0.261035 0.795456 0.184 Uiso 0.362(5) 1 calc R U P E 1
H2C_7 H -0.209010 0.165794 0.828251 0.184 Uiso 0.362(5) 1 calc R U P E 1
C3_7 C -0.3867(17) 0.3020(14) 0.8322(13) 0.152(5) Uani 0.362(5) 1 d D U P E 1
H3A_7 H -0.372743 0.286109 0.785282 0.228 Uiso 0.362(5) 1 calc R U P E 1
H3B_7 H -0.453028 0.273602 0.863472 0.228 Uiso 0.362(5) 1 calc R U P E 1
H3C_7 H -0.393400 0.367612 0.830457 0.228 Uiso 0.362(5) 1 calc R U P E 1
C1_8 C -0.411(3) 0.2148(18) 0.9126(19) 0.134(5) Uani 0.138(5) 1 d D U P E 2
H1_8 H -0.449235 0.227790 0.958187 0.201 Uiso 0.138(5) 1 calc R U P E 2
O1_8 O -0.454(3) 0.1712(18) 0.890(2) 0.140(7) Uani 0.138(5) 1 d D U P E 2
N1_8 N -0.316(3) 0.2498(19) 0.8844(18) 0.130(4) Uani 0.138(5) 1 d D U P E 2
C2_8 C -0.272(4) 0.296(3) 0.926(3) 0.132(5) Uani 0.138(5) 1 d D U P E 2
H2A_8 H -0.201205 0.318361 0.897298 0.198 Uiso 0.138(5) 1 calc R U P E 2
H2B_8 H -0.318799 0.347065 0.941204 0.198 Uiso 0.138(5) 1 calc R U P E 2
H2C_8 H -0.267217 0.254473 0.966172 0.198 Uiso 0.138(5) 1 calc R U P E 2
C3_8 C -0.258(3) 0.248(3) 0.8133(18) 0.127(6) Uani 0.138(5) 1 d D U P E 2
H3A_8 H -0.188940 0.277025 0.802083 0.191 Uiso 0.138(5) 1 calc R U P E 2
H3B_8 H -0.246115 0.184731 0.804523 0.191 Uiso 0.138(5) 1 calc R U P E 2
H3C_8 H -0.298144 0.279297 0.783983 0.191 Uiso 0.138(5) 1 calc R U P E 2

loop_
_atom_site_aniso_label
_atom_site_aniso_U_11
_atom_site_aniso_U_22
_atom_site_aniso_U_33
_atom_site_aniso_U_23
_atom_site_aniso_U_13
_atom_site_aniso_U_12
O4 0.0472(11) 0.0563(13) 0.0376(10) -0.0063(9) -0.0095(9) 0.0043(9)
O3 0.0468(12) 0.0456(12) 0.0634(14) -0.0024(10) -0.0101(10) 0.0006(9)
O1S 0.0463(12) 0.0486(13) 0.0723(15) 0.0127(11) -0.0142(11) -0.0179(10)
O2S 0.0500(12) 0.0538(14) 0.0750(16) 0.0079(12) -0.0144(12) 0.0012(10)
N1S 0.0452(12) 0.0381(12) 0.0300(10) 0.0062(9) 0.0002(9) -0.0115(10)
O8 0.0888(18) 0.0573(14) 0.0372(11) -0.0083(10) -0.0080(11) 0.0126(13)
O5 0.0693(15) 0.0566(15) 0.0591(14) 0.0194(11) -0.0113(12) -0.0134(12)
N2 0.0491(13) 0.0428(13) 0.0328(11) 0.0047(10) 0.0029(10) -0.0180(11)
C17 0.0349(12) 0.0294(12) 0.0298(12) 0.0023(9) 0.0017(10) -0.0084(10)
O7 0.0678(17) 0.099(2) 0.0700(17) -0.0112(15) -0.0257(14) -0.0138(15)
C9 0.0338(12) 0.0284(12) 0.0318(12) 0.0047(9) 0.0034(10) -0.0077(9)
C12 0.0356(12) 0.0278(12) 0.0308(12) 0.0031(9) 0.0036(10) -0.0081(10)
C30 0.0315(12) 0.0370(14) 0.0363(13) -0.0015(10) 0.0045(10) -0.0092(10)
C7 0.0393(13) 0.0281(12) 0.0330(12) 0.0038(10) 0.0001(10) -0.0079(10)
C16 0.0368(12) 0.0276(12) 0.0290(11) 0.0001(9) 0.0027(9) -0.0106(10)
C18 0.0418(13) 0.0309(13) 0.0300(12) 0.0039(10) 0.0037(10) -0.0130(10)
C3S 0.0379(13) 0.0317(13) 0.0280(11) 0.0038(9) 0.0008(10) -0.0088(10)
C13 0.0366(13) 0.0269(12) 0.0370(13) 0.0023(10) 0.0028(10) -0.0055(10)
C15 0.0427(13) 0.0262(12) 0.0301(12) 0.0024(9) 0.0041(10) -0.0109(10)
C6 0.0358(12) 0.0311(13) 0.0298(12) 0.0044(10) 0.0016(10) -0.0088(10)
C35 0.0317(12) 0.0445(15) 0.0357(13) -0.0037(11) -0.0019(10) -0.0033(10)
C21 0.0456(14) 0.0322(13) 0.0316(12) 0.0035(10) 0.0026(11) -0.0147(11)
C29 0.0351(13) 0.0346(14) 0.0386(13) -0.0025(10) 0.0020(10) -0.0113(10)
C8 0.0381(13) 0.0305(13) 0.0300(12) 0.0028(10) 0.0026(10) -0.0049(10)
C14 0.0423(14) 0.0275(13) 0.0353(13) 0.0049(10) 0.0023(11) -0.0064(10)
C33 0.0337(13) 0.0413(15) 0.0435(14) -0.0067(11) -0.0010(11) -0.0040(11)
C19 0.0532(16) 0.0369(14) 0.0306(12) 0.0040(10) -0.0017(11) -0.0178(12)
C34 0.0340(13) 0.0411(15) 0.0444(14) -0.0022(11) -0.0060(11) -0.0013(11)
C25 0.0461(15) 0.0348(14) 0.0368(13) 0.0020(11) 0.0058(11) -0.0120(11)
C11 0.0465(15) 0.0327(14) 0.0322(13) 0.0009(10) 0.0091(11) -0.0069(11)
O6 0.117(3) 0.098(2) 0.094(2) -0.026(2) -0.065(2) 0.019(2)
C24 0.0461(14) 0.0358(14) 0.0332(13) 0.0047(10) 0.0018(11) -0.0153(11)
C65 0.0373(14) 0.0351(14) 0.0502(16) 0.0081(12) 0.0037(12) 0.0007(11)
C31 0.0515(16) 0.0417(16) 0.0346(13) 0.0005(11) 0.0029(12) -0.0030(12)
C60 0.0270(12) 0.0409(15) 0.0550(16) 0.0065(12) -0.0008(11) 0.0000(10)
C26 0.0514(16) 0.0354(14) 0.0378(14) 0.0040(11) 0.0030(12) -0.0145(12)
C44 0.0427(15) 0.0384(15) 0.0619(18) -0.0119(13) -0.0093(13) 0.0032(12)
C10 0.0467(15) 0.0289(13) 0.0371(13) 0.0021(10) 0.0052(11) -0.0080(11)
C20 0.0491(15) 0.0356(14) 0.0344(13) 0.0040(11) -0.0020(11) -0.0197(12)
C32 0.0507(16) 0.0464(16) 0.0346(13) -0.0047(11) -0.0001(12) -0.0016(12)
C61 0.0281(12) 0.0432(16) 0.0549(16) 0.0052(13) -0.0027(11) -0.0026(11)
C59 0.0398(14) 0.0460(17) 0.0577(18) 0.0099(13) -0.0066(13) 0.0000(12)
C4 0.073(2) 0.0329(14) 0.0306(13) 0.0022(11) 0.0019(13) -0.0095(13)
C39 0.0423(14) 0.0376(15) 0.0591(17) -0.0144(13) -0.0040(13) 0.0005(12)
C2S 0.0646(18) 0.0370(15) 0.0318(13) 0.0015(11) 0.0040(12) -0.0164(13)
C53 0.0419(15) 0.0436(17) 0.076(2) 0.0045(15) -0.0171(15) -0.0109(13)
C62 0.0307(13) 0.0429(16) 0.0682(19) 0.0071(14) -0.0098(13) -0.0051(11)
C58 0.0454(16) 0.0544(19) 0.0610(19) 0.0040(15) -0.0154(14) 0.0015(14)
C57 0.0372(14) 0.0499(17) 0.070(2) 0.0001(15) -0.0187(14) 0.0008(12)
C5 0.071(2) 0.0402(16) 0.0308(13) 0.0042(11) 0.0045(13) -0.0098(14)
C51 0.0493(17) 0.0484(18) 0.081(2) -0.0021(16) -0.0280(16) -0.0081(14)
C52 0.0427(16) 0.0527(19) 0.071(2) 0.0029(15) -0.0158(15) -0.0092(14)
C38 0.0392(14) 0.0447(16) 0.0548(17) -0.0122(13) -0.0031(12) -0.0004(12)
C48 0.0483(16) 0.0427(17) 0.084(2) -0.0090(16) -0.0190(16) -0.0133(13)
C40 0.0503(17) 0.0535(19) 0.0577(18) -0.0118(15) -0.0079(14) -0.0051(14)
C37 0.061(2) 0.062(2) 0.061(2) -0.0148(16) -0.0288(17) 0.0102(16)
C1S 0.0672(19) 0.0393(15) 0.0330(13) 0.0037(11) 0.0025(13) -0.0199(14)
C50 0.073(2) 0.057(2) 0.083(2) -0.0132(18) -0.0416(19) -0.0035(17)
C43 0.0450(16) 0.0368(16) 0.070(2) -0.0090(14) -0.0066(14) -0.0002(12)
C23 0.094(3) 0.0442(17) 0.0353(15) -0.0005(12) 0.0056(15) -0.0386(17)
C42 0.0491(17) 0.0463(17) 0.076(2) -0.0161(15) -0.0137(16) -0.0022(14)
C27 0.071(2) 0.0444(17) 0.0368(15) -0.0013(12) 0.0127(14) -0.0238(15)
C22 0.094(3) 0.0461(18) 0.0323(14) -0.0023(12) 0.0094(15) -0.0364(17)
C41 0.0528(18) 0.062(2) 0.065(2) -0.0161(16) -0.0152(15) -0.0029(15)
C49 0.065(2) 0.058(2) 0.083(2) -0.0154(18) -0.0309(19) -0.0099(17)
C56 0.0507(18) 0.060(2) 0.084(2) -0.0018(18) -0.0302(17) -0.0033(15)
C28 0.069(2) 0.0406(16) 0.0401(15) -0.0029(12) 0.0128(14) -0.0203(15)
C55 0.056(2) 0.064(2) 0.076(3) 0.0195(19) -0.0161(18) 0.0020(17)
C46 0.0557(19) 0.053(2) 0.069(2) 0.0026(17) -0.0098(17) 0.0022(16)
C47 0.0554(19) 0.0483(19) 0.096(3) -0.0176(18) -0.0215(18) -0.0080(15)
C64 0.080(3) 0.069(3) 0.076(3) 0.022(2) -0.019(2) -0.044(2)
C36 0.102(3) 0.075(3) 0.0418(18) -0.0071(17) -0.0142(19) 0.022(2)
C63 0.105(4) 0.084(3) 0.069(3) 0.029(2) -0.031(2) -0.022(3)
C45 0.091(3) 0.148(5) 0.070(3) 0.001(3) -0.031(3) -0.023(3)
C54 0.166(6) 0.118(5) 0.155(6) 0.052(4) -0.112(5) -0.059(5)
Cu1 0.0445(3) 0.0421(3) 0.0303(2) 0.01011(17) 0.00304(17) -0.01536(18)
C1_1 0.072(4) 0.053(3) 0.065(4) -0.015(3) -0.004(4) -0.019(3)
O1_1 0.089(4) 0.048(3) 0.098(4) -0.004(2) -0.034(3) -0.009(2)
N1_1 0.053(3) 0.049(3) 0.057(3) -0.012(3) -0.012(2) -0.012(3)
C2_1 0.102(9) 0.090(8) 0.058(5) 0.000(5) -0.018(5) -0.019(6)
C3_1 0.096(6) 0.063(4) 0.074(5) -0.003(4) -0.035(5) -0.032(4)
C1_2 0.085(6) 0.057(5) 0.066(4) -0.004(4) -0.020(4) -0.029(4)
O1_2 0.151(8) 0.090(6) 0.078(5) 0.005(4) -0.054(5) -0.027(5)
N1_2 0.054(4) 0.048(4) 0.059(3) -0.010(3) -0.014(3) -0.007(4)
C2_2 0.052(5) 0.061(7) 0.060(5) -0.003(5) -0.008(4) -0.001(5)
C3_2 0.069(6) 0.054(5) 0.070(7) -0.011(5) -0.014(6) -0.004(4)
O1_3 0.0777(17) 0.0606(15) 0.0547(14) -0.0144(12) -0.0092(12) -0.0096(13)
O2_3 0.0485(11) 0.0353(10) 0.0346(9) 0.0048(8) 0.0052(8) -0.0079(8)
C1_3 0.0578(17) 0.0447(16) 0.0300(13) 0.0048(11) 0.0047(12) -0.0160(13)
C2_3 0.068(2) 0.057(2) 0.0537(19) -0.0062(16) 0.0011(16) 0.0089(17)
O1_4 0.056(2) 0.062(3) 0.044(2) 0.0038(18) -0.0091(18) -0.026(2)
O2_4 0.105(4) 0.113(5) 0.105(4) -0.052(4) -0.047(3) 0.009(3)
C1_4 0.067(5) 0.088(5) 0.064(4) -0.026(4) -0.016(4) -0.011(4)
C2_4 0.078(5) 0.129(7) 0.102(6) -0.018(5) -0.023(4) -0.007(4)
Cl1S_4 0.0495(19) 0.075(2) 0.062(2) 0.0176(16) -0.0048(14) -0.0060(14)
C1_5 0.084(5) 0.073(5) 0.130(7) -0.047(5) -0.048(5) 0.020(4)
O1_5 0.114(5) 0.070(4) 0.132(6) -0.053(4) -0.062(4) 0.023(3)
N1_5 0.082(4) 0.079(5) 0.163(7) -0.026(5) -0.064(4) 0.004(4)
C2_5 0.123(9) 0.072(7) 0.246(13) -0.056(8) -0.082(9) 0.013(6)
C3_5 0.114(7) 0.136(10) 0.146(10) -0.029(8) -0.043(6) -0.043(7)
C1_6 0.093(5) 0.054(4) 0.048(3) -0.005(3) -0.016(3) -0.007(3)
O1_6 0.088(3) 0.040(2) 0.063(3) -0.010(2) -0.029(3) -0.004(2)
N1_6 0.111(5) 0.080(4) 0.048(3) 0.018(3) -0.029(3) -0.021(4)
C2_6 0.159(10) 0.126(9) 0.070(6) 0.021(6) -0.053(6) -0.037(8)
C3_6 0.152(10) 0.098(6) 0.109(8) 0.023(6) -0.061(7) -0.013(7)
C1_7 0.188(9) 0.076(6) 0.207(10) -0.052(6) -0.169(8) 0.047(6)
O1_7 0.220(11) 0.077(6) 0.225(11) -0.079(7) -0.174(9) 0.071(7)
N1_7 0.182(8) 0.086(6) 0.203(10) -0.053(6) -0.164(8) 0.057(5)
C2_7 0.170(11) 0.071(8) 0.193(11) -0.030(7) -0.151(9) 0.035(7)
C3_7 0.183(10) 0.122(9) 0.210(12) -0.036(9) -0.146(9) 0.052(8)
C1_8 0.183(9) 0.082(7) 0.205(10) -0.038(7) -0.159(9) 0.068(6)
O1_8 0.152(14) 0.106(13) 0.223(18) -0.048(13) -0.143(14) 0.069(10)
N1_8 0.185(9) 0.079(7) 0.201(10) -0.042(7) -0.167(9) 0.062(6)
C2_8 0.188(12) 0.080(10) 0.210(12) -0.038(9) -0.182(11) 0.064(9)
C3_8 0.177(12) 0.084(11) 0.198(11) -0.034(9) -0.169(10) 0.046(10)

loop_
_atom_type_symbol
_atom_type_description
_atom_type_scat_dispersion_real
_atom_type_scat_dispersion_imag
_atom_type_scat_source
C C 0.0181 0.0091 'International Tables Vol C Tables 4.2.6.8 and 6.1.1.4'
H H 0.0000 0.0000 'International Tables Vol C Tables 4.2.6.8 and 6.1.1.4'
N N 0.0311 0.0180 'International Tables Vol C Tables 4.2.6.8 and 6.1.1.4'
O O 0.0492 0.0322 'International Tables Vol C Tables 4.2.6.8 and 6.1.1.4'
Cu Cu -1.9646 0.5888 'International Tables Vol C Tables 4.2.6.8 and 6.1.1.4'
I I -0.3257 6.8362 'International Tables Vol C Tables 4.2.6.8 and 6.1.1.4'
Cl Cl 0.3639 0.7018 'International Tables Vol C Tables 4.2.6.8 and 6.1.1.4'

loop_
_geom_angle_atom_site_label_1
_geom_angle_atom_site_label_2
_geom_angle_atom_site_label_3
_geom_angle
_geom_angle_site_symmetry_1
_geom_angle_site_symmetry_3
_geom_angle_publ_flag
C35 O4 C37 114.9(2) . . ?
C44 O3 C46 116.6(3) . . ?
C62 O1S C64 116.8(3) . . ?
C53 O2S C55 116.6(3) . . ?
C5 N1S C1S 117.2(2) . . ?
C5 N1S Cu1 119.83(19) . 1_446 ?
C1S N1S Cu1 122.80(19) . 1_446 ?
C32 O8 C36 118.6(3) . . ?
C59 O5 C63 117.2(3) . . ?
C26 N2 Cu1 120.5(2) . . ?
C27 N2 C26 118.0(2) . . ?
C27 N2 Cu1 121.4(2) . . ?
C12 C17 H17 118.7 . . ?
C16 C17 H17 118.7 . . ?
C16 C17 C12 122.7(3) . . ?
C41 O7 C45 117.6(3) . . ?
C8 C9 C12 119.9(2) . . ?
C8 C9 C10 118.0(2) . . ?
C10 C9 C12 122.0(2) . . ?
C17 C12 C9 116.9(2) . . ?
C17 C12 C13 119.3(2) . . ?
C13 C12 C9 123.8(2) . . ?
C35 C30 C29 121.9(3) . . ?
C35 C30 C31 118.0(3) . . ?
C31 C30 C29 120.1(3) . . ?
C6 C7 H7 119.6 . . ?
C6 C7 C8 120.8(2) . . ?
C8 C7 H7 119.6 . . ?
C17 C16 C15 118.1(2) . . ?
C17 C16 C29 118.0(2) . . ?
C15 C16 C29 123.9(2) . . ?
C19 C18 C15 121.1(2) . . ?
C19 C18 C23 118.0(2) . . ?
C23 C18 C15 120.9(2) . . ?
C4 C3S C6 121.5(2) . . ?
C4 C3S C2S 116.0(2) . . ?
C2S C3S C6 122.5(2) . . ?
C12 C13 C14 117.8(2) . . ?
C12 C13 C65 123.0(2) . . ?
C14 C13 C65 119.1(3) . . ?
C16 C15 C18 121.7(2) . . ?
C14 C15 C16 119.2(2) . . ?
C14 C15 C18 119.0(2) . . ?
C7 C6 C3S 121.0(2) . . ?
C7 C6 C11 118.0(2) . . ?
C11 C6 C3S 121.0(2) . . ?
C30 C35 O4 119.4(3) . . ?
C30 C35 C34 120.5(3) . . ?
C34 C35 O4 120.1(3) . . ?
C20 C21 C24 121.9(2) . . ?
C20 C21 C22 117.9(2) . . ?
C22 C21 C24 120.2(3) . . ?
C30 C29 C16 111.8(2) . . ?
C30 C29 H29A 109.3 . . ?
C30 C29 H29B 109.3 . . ?
C16 C29 H29A 109.3 . . ?
C16 C29 H29B 109.3 . . ?
H29A C29 H29B 107.9 . . ?
C9 C8 C7 121.3(2) . . ?
C9 C8 H8 119.4 . . ?
C7 C8 H8 119.4 . . ?
C13 C14 H14 118.6 . . ?
C15 C14 C13 122.8(3) . . ?
C15 C14 H14 118.6 . . ?
C34 C33 C32 117.6(3) . . ?
C34 C33 C38 120.5(3) . . ?
C32 C33 C38 121.9(3) . . ?
C18 C19 H19 119.6 . . ?
C18 C19 C20 120.7(3) . . ?
C20 C19 H19 119.6 . . ?
C35 C34 C33 121.9(3) . . ?
C35 C34 H34 119.1 . . ?
C33 C34 H34 119.1 . . ?
C24 C25 H25 120.1 . . ?
C26 C25 H25 120.1 . . ?
C26 C25 C24 119.7(3) . . ?
C6 C11 H11 119.4 . . ?
C10 C11 C6 121.1(2) . . ?
C10 C11 H11 119.4 . . ?
C50 O6 C54 116.1(4) . . ?
C25 C24 C21 121.3(3) . . ?
C28 C24 C21 121.9(3) . . ?
C28 C24 C25 116.8(2) . . ?
C13 C65 H65A 109.0 . . ?
C13 C65 H65B 109.0 . . ?
H65A C65 H65B 107.8 . . ?
C60 C65 C13 112.9(2) . . ?
C60 C65 H65A 109.0 . . ?
C60 C65 H65B 109.0 . . ?
C30 C31 H31 119.2 . . ?
C32 C31 C30 121.5(3) . . ?
C32 C31 H31 119.2 . . ?
C61 C60 C65 120.9(3) . . ?
C59 C60 C65 121.2(3) . . ?
C59 C60 C61 117.9(3) . . ?
N2 C26 C25 122.8(3) . . ?
N2 C26 H26 118.6 . . ?
C25 C26 H26 118.6 . . ?
O3 C44 C39 116.9(3) . . ?
O3 C44 C43 123.2(3) . . ?
C43 C44 C39 119.9(3) . . ?
C9 C10 H10 119.6 . . ?
C11 C10 C9 120.9(3) . . ?
C11 C10 H10 119.6 . . ?
C21 C20 C19 121.5(3) . . ?
C21 C20 H20 119.3 . . ?
C19 C20 H20 119.3 . . ?
O8 C32 C33 116.3(3) . . ?
O8 C32 C31 123.3(3) . . ?
C31 C32 C33 120.5(3) . . ?
C60 C61 H61 119.4 . . ?
C62 C61 C60 121.2(3) . . ?
C62 C61 H61 119.4 . . ?
O5 C59 C60 115.6(3) . . ?
O5 C59 C58 123.8(3) . . ?
C58 C59 C60 120.5(3) . . ?
C3S C4 H4 120.0 . . ?
C5 C4 C3S 120.1(3) . . ?
C5 C4 H4 120.0 . . ?
C44 C39 C38 121.4(3) . . ?
C40 C39 C44 118.0(3) . . ?
C40 C39 C38 120.6(3) . . ?
C3S C2S H2S 119.7 . . ?
C1S C2S C3S 120.5(3) . . ?
C1S C2S H2S 119.7 . . ?
O2S C53 C52 122.7(4) . . ?
O2S C53 C48 116.5(3) . . ?
C52 C53 C48 120.8(3) . . ?
O1S C62 C61 122.7(3) . . ?
O1S C62 C57 116.2(3) . . ?
C61 C62 C57 121.0(3) . . ?
C59 C58 H58 119.2 . . ?
C57 C58 C59 121.6(3) . . ?
C57 C58 H58 119.2 . . ?
C62 C57 C56 122.1(3) . . ?
C58 C57 C62 117.7(3) . . ?
C58 C57 C56 120.2(3) . . ?
N1S C5 C4 123.7(3) . . ?
N1S C5 H5 118.1 . . ?
C4 C5 H5 118.1 . . ?
C52 C51 C56 119.6(4) . . ?
C50 C51 C52 117.9(4) . . ?
C50 C51 C56 122.5(3) . . ?
C53 C52 C51 121.2(4) . . ?
C53 C52 H52 119.4 . . ?
C51 C52 H52 119.4 . . ?
C33 C38 C39 111.9(2) . . ?
C33 C38 H38A 109.2 . . ?
C33 C38 H38B 109.2 . . ?
C39 C38 H38A 109.2 . . ?
C39 C38 H38B 109.2 . . ?
H38A C38 H38B 107.9 . . ?
C53 C48 C47 121.5(4) . . ?
C49 C48 C53 117.6(4) . . ?
C49 C48 C47 120.9(4) . . ?
C39 C40 H40 119.2 . . ?
C41 C40 C39 121.5(3) . . ?
C41 C40 H40 119.2 . . ?
O4 C37 H37A 109.5 . . ?
O4 C37 H37B 109.5 . . ?
O4 C37 H37C 109.5 . . ?
H37A C37 H37B 109.5 . . ?
H37A C37 H37C 109.5 . . ?
H37B C37 H37C 109.5 . . ?
N1S C1S C2S 122.4(3) . . ?
N1S C1S H1S 118.8 . . ?
C2S C1S H1S 118.8 . . ?
C51 C50 O6 117.9(4) . . ?
C49 C50 O6 121.2(4) . . ?
C49 C50 C51 120.9(4) . . ?
C44 C43 H43 119.3 . . ?
C42 C43 C44 121.5(3) . . ?
C42 C43 H43 119.3 . . ?
C18 C23 H23 119.4 . . ?
C22 C23 C18 121.2(3) . . ?
C22 C23 H23 119.4 . . ?
C43 C42 C41 118.7(3) . . ?
C43 C42 C47 120.6(4) . . ?
C41 C42 C47 120.6(4) . . ?
N2 C27 H27 118.6 . . ?
N2 C27 C28 122.7(3) . . ?
C28 C27 H27 118.6 . . ?
C21 C22 H22 119.7 . . ?
C23 C22 C21 120.6(3) . . ?
C23 C22 H22 119.7 . . ?
O7 C41 C42 115.7(3) . . ?
C40 C41 O7 124.0(4) . . ?
C40 C41 C42 120.3(4) . . ?
C48 C49 H49 119.2 . . ?
C50 C49 C48 121.5(4) . . ?
C50 C49 H49 119.2 . . ?
C57 C56 C51 112.0(3) . . ?
C57 C56 H56A 109.2 . . ?
C57 C56 H56B 109.2 . . ?
C51 C56 H56A 109.2 . . ?
C51 C56 H56B 109.2 . . ?
H56A C56 H56B 107.9 . . ?
C24 C28 H28 120.0 . . ?
C27 C28 C24 120.0(3) . . ?
C27 C28 H28 120.0 . . ?
O2S C55 H55A 109.5 . . ?
O2S C55 H55B 109.5 . . ?
O2S C55 H55C 109.5 . . ?
H55A C55 H55B 109.5 . . ?
H55A C55 H55C 109.5 . . ?
H55B C55 H55C 109.5 . . ?
O3 C46 H46A 109.5 . . ?
O3 C46 H46B 109.5 . . ?
O3 C46 H46C 109.5 . . ?
H46A C46 H46B 109.5 . . ?
H46A C46 H46C 109.5 . . ?
H46B C46 H46C 109.5 . . ?
C48 C47 C42 112.7(3) . . ?
C48 C47 H47A 109.1 . . ?
C48 C47 H47B 109.1 . . ?
C42 C47 H47A 109.1 . . ?
C42 C47 H47B 109.1 . . ?
H47A C47 H47B 107.8 . . ?
O1S C64 H64A 109.5 . . ?
O1S C64 H64B 109.5 . . ?
O1S C64 H64C 109.5 . . ?
H64A C64 H64B 109.5 . . ?
H64A C64 H64C 109.5 . . ?
H64B C64 H64C 109.5 . . ?
O8 C36 H36A 109.5 . . ?
O8 C36 H36B 109.5 . . ?
O8 C36 H36C 109.5 . . ?
H36A C36 H36B 109.5 . . ?
H36A C36 H36C 109.5 . . ?
H36B C36 H36C 109.5 . . ?
O5 C63 H63A 109.5 . . ?
O5 C63 H63B 109.5 . . ?
O5 C63 H63C 109.5 . . ?
H63A C63 H63B 109.5 . . ?
H63A C63 H63C 109.5 . . ?
H63B C63 H63C 109.5 . . ?
O7 C45 H45A 109.5 . . ?
O7 C45 H45B 109.5 . . ?
O7 C45 H45C 109.5 . . ?
H45A C45 H45B 109.5 . . ?
H45A C45 H45C 109.5 . . ?
H45B C45 H45C 109.5 . . ?
O6 C54 H54A 109.5 . . ?
O6 C54 H54B 109.5 . . ?
O6 C54 H54C 109.5 . . ?
H54A C54 H54B 109.5 . . ?
H54A C54 H54C 109.5 . . ?
H54B C54 H54C 109.5 . . ?
N1S Cu1 N2 173.38(10) 1_664 . ?
N1S Cu1 O2_3 93.61(8) 1_664 2_775 ?
N1S Cu1 Cl1S_4 89.83(11) 1_664 . ?
N2 Cu1 O2_3 93.00(9) . 2_775 ?
N2 Cu1 Cl1S_4 87.13(12) . . ?
O2_3 Cu1 N1S 91.07(9) . 1_664 ?
O2_3 Cu1 N2 90.68(10) . . ?
O2_3 Cu1 O2_3 77.08(9) . 2_775 ?
O2_3 Cu1 Cl1S_4 167.96(15) . . ?
O1_4 Cu1 N1S 89.06(13) . 1_664 ?
O1_4 Cu1 N2 90.49(14) . . ?
O1_4 Cu1 O2_3 91.47(19) . 2_775 ?
O1_4 Cu1 O2_3 168.53(19) . . ?
Cl1S_4 Cu1 O2_3 114.85(15) . 2_775 ?
O1_1 C1_1 H1_1 116.5 . . ?
O1_1 C1_1 N1_1 127.0(10) . . ?
N1_1 C1_1 H1_1 116.5 . . ?
C1_1 N1_1 C2_1 124.6(11) . . ?
C1_1 N1_1 C3_1 118.9(10) . . ?
C3_1 N1_1 C2_1 115.8(11) . . ?
N1_1 C2_1 H2A_1 109.5 . . ?
N1_1 C2_1 H2B_1 109.5 . . ?
N1_1 C2_1 H2C_1 109.5 . . ?
H2A_1 C2_1 H2B_1 109.5 . . ?
H2A_1 C2_1 H2C_1 109.5 . . ?
H2B_1 C2_1 H2C_1 109.5 . . ?
N1_1 C3_1 H3A_1 109.5 . . ?
N1_1 C3_1 H3B_1 109.5 . . ?
N1_1 C3_1 H3C_1 109.5 . . ?
H3A_1 C3_1 H3B_1 109.5 . . ?
H3A_1 C3_1 H3C_1 109.5 . . ?
H3B_1 C3_1 H3C_1 109.5 . . ?
O1_2 C1_2 H1_2 118.3 . . ?
O1_2 C1_2 N1_2 123.4(15) . . ?
N1_2 C1_2 H1_2 118.3 . . ?
C1_2 N1_2 C2_2 124.5(14) . . ?
C1_2 N1_2 C3_2 121.3(13) . . ?
C3_2 N1_2 C2_2 114.0(13) . . ?
N1_2 C2_2 H2A_2 109.5 . . ?
N1_2 C2_2 H2B_2 109.5 . . ?
N1_2 C2_2 H2C_2 109.5 . . ?
H2A_2 C2_2 H2B_2 109.5 . . ?
H2A_2 C2_2 H2C_2 109.5 . . ?
H2B_2 C2_2 H2C_2 109.5 . . ?
N1_2 C3_2 H3A_2 109.5 . . ?
N1_2 C3_2 H3B_2 109.5 . . ?
N1_2 C3_2 H3C_2 109.5 . . ?
H3A_2 C3_2 H3B_2 109.5 . . ?
H3A_2 C3_2 H3C_2 109.5 . . ?
H3B_2 C3_2 H3C_2 109.5 . . ?
Cu1 O2_3 Cu1 102.92(9) . 2_775 ?
C1_3 O2_3 Cu1 114.9(2) . . ?
C1_3 O2_3 Cu1 142.2(2) . 2_775 ?
O1_3 C1_3 O2_3 124.0(3) . . ?
O1_3 C1_3 C2_3 119.1(3) . . ?
O2_3 C1_3 C2_3 116.9(3) . . ?
C1_3 C2_3 H2A_3 109.5 . . ?
C1_3 C2_3 H2B_3 109.5 . . ?
C1_3 C2_3 H2C_3 109.5 . . ?
H2A_3 C2_3 H2B_3 109.5 . . ?
H2A_3 C2_3 H2C_3 109.5 . . ?
H2B_3 C2_3 H2C_3 109.5 . . ?
C1_4 O1_4 Cu1 111.2(6) . . ?
O1_4 C1_4 C2_4 117.6(8) . . ?
O2_4 C1_4 O1_4 122.7(9) . . ?
O2_4 C1_4 C2_4 119.3(8) . . ?
C1_4 C2_4 H2A_4 109.5 . . ?
C1_4 C2_4 H2B_4 109.5 . . ?
C1_4 C2_4 H2C_4 109.5 . . ?
H2A_4 C2_4 H2B_4 109.5 . . ?
H2A_4 C2_4 H2C_4 109.5 . . ?
H2B_4 C2_4 H2C_4 109.5 . . ?
O1_5 C1_5 H1_5 115.6 . . ?
O1_5 C1_5 N1_5 128.8(10) . . ?
N1_5 C1_5 H1_5 115.6 . . ?
C1_5 N1_5 C2_5 121.9(10) . . ?
C1_5 N1_5 C3_5 112.0(8) . . ?
C3_5 N1_5 C2_5 122.8(9) . . ?
N1_5 C2_5 H2A_5 109.5 . . ?
N1_5 C2_5 H2B_5 109.5 . . ?
N1_5 C2_5 H2C_5 109.5 . . ?
H2A_5 C2_5 H2B_5 109.5 . . ?
H2A_5 C2_5 H2C_5 109.5 . . ?
H2B_5 C2_5 H2C_5 109.5 . . ?
N1_5 C3_5 H3A_5 109.5 . . ?
N1_5 C3_5 H3B_5 109.5 . . ?
N1_5 C3_5 H3C_5 109.5 . . ?
H3A_5 C3_5 H3B_5 109.5 . . ?
H3A_5 C3_5 H3C_5 109.5 . . ?
H3B_5 C3_5 H3C_5 109.5 . . ?
O1_6 C1_6 H1_6 113.9 . . ?
O1_6 C1_6 N1_6 132.3(8) . . ?
N1_6 C1_6 H1_6 113.9 . . ?
C1_6 N1_6 C2_6 127.3(8) . . ?
C1_6 N1_6 C3_6 116.1(7) . . ?
C2_6 N1_6 C3_6 115.3(9) . . ?
N1_6 C2_6 H2A_6 109.5 . . ?
N1_6 C2_6 H2B_6 109.5 . . ?
N1_6 C2_6 H2C_6 109.5 . . ?
H2A_6 C2_6 H2B_6 109.5 . . ?
H2A_6 C2_6 H2C_6 109.5 . . ?
H2B_6 C2_6 H2C_6 109.5 . . ?
N1_6 C3_6 H3A_6 109.5 . . ?
N1_6 C3_6 H3B_6 109.5 . . ?
N1_6 C3_6 H3C_6 109.5 . . ?
H3A_6 C3_6 H3B_6 109.5 . . ?
H3A_6 C3_6 H3C_6 109.5 . . ?
H3B_6 C3_6 H3C_6 109.5 . . ?
O1_7 C1_7 H1_7 107.6 . . ?
O1_7 C1_7 N1_7 144.9(16) . . ?
N1_7 C1_7 H1_7 107.6 . . ?
C1_7 N1_7 C2_7 129.9(11) . . ?
C1_7 N1_7 C3_7 117.9(13) . . ?
C2_7 N1_7 C3_7 112.2(13) . . ?
N1_7 C2_7 H2A_7 109.5 . . ?
N1_7 C2_7 H2B_7 109.5 . . ?
N1_7 C2_7 H2C_7 109.5 . . ?
H2A_7 C2_7 H2B_7 109.5 . . ?
H2A_7 C2_7 H2C_7 109.5 . . ?
H2B_7 C2_7 H2C_7 109.5 . . ?
N1_7 C3_7 H3A_7 109.5 . . ?
N1_7 C3_7 H3B_7 109.5 . . ?
N1_7 C3_7 H3C_7 109.5 . . ?
H3A_7 C3_7 H3B_7 109.5 . . ?
H3A_7 C3_7 H3C_7 109.5 . . ?
H3B_7 C3_7 H3C_7 109.5 . . ?
O1_8 C1_8 H1_8 115.9 . . ?
O1_8 C1_8 N1_8 128(3) . . ?
N1_8 C1_8 H1_8 115.9 . . ?
C1_8 N1_8 C2_8 119(2) . . ?
C1_8 N1_8 C3_8 122(2) . . ?
C3_8 N1_8 C2_8 119(2) . . ?
N1_8 C2_8 H2A_8 109.5 . . ?
N1_8 C2_8 H2B_8 109.5 . . ?
N1_8 C2_8 H2C_8 109.5 . . ?
H2A_8 C2_8 H2B_8 109.5 . . ?
H2A_8 C2_8 H2C_8 109.5 . . ?
H2B_8 C2_8 H2C_8 109.5 . . ?
N1_8 C3_8 H3A_8 109.5 . . ?
N1_8 C3_8 H3B_8 109.5 . . ?
N1_8 C3_8 H3C_8 109.5 . . ?
H3A_8 C3_8 H3B_8 109.5 . . ?
H3A_8 C3_8 H3C_8 109.5 . . ?
H3B_8 C3_8 H3C_8 109.5 . . ?

loop_
_geom_bond_atom_site_label_1
_geom_bond_atom_site_label_2
_geom_bond_distance
_geom_bond_site_symmetry_2
_geom_bond_publ_flag
O4 C35 1.392(3) . ?
O4 C37 1.400(4) . ?
O3 C44 1.377(4) . ?
O3 C46 1.432(4) . ?
O1S C62 1.384(4) . ?
O1S C64 1.417(5) . ?
O2S C53 1.381(4) . ?
O2S C55 1.416(5) . ?
N1S C5 1.329(4) . ?
N1S C1S 1.336(4) . ?
N1S Cu1 2.012(2) 1_446 ?
O8 C32 1.379(4) . ?
O8 C36 1.424(5) . ?
O5 C59 1.371(4) . ?
O5 C63 1.426(5) . ?
N2 C26 1.340(4) . ?
N2 C27 1.334(4) . ?
N2 Cu1 2.014(2) . ?
C17 H17 0.9500 . ?
C17 C12 1.398(4) . ?
C17 C16 1.395(3) . ?
O7 C41 1.385(5) . ?
O7 C45 1.421(6) . ?
C9 C12 1.496(3) . ?
C9 C8 1.390(4) . ?
C9 C10 1.391(4) . ?
C12 C13 1.399(4) . ?
C30 C35 1.384(4) . ?
C30 C29 1.505(4) . ?
C30 C31 1.406(4) . ?
C7 H7 0.9500 . ?
C7 C6 1.387(4) . ?
C7 C8 1.391(3) . ?
C16 C15 1.397(4) . ?
C16 C29 1.517(4) . ?
C18 C15 1.494(3) . ?
C18 C19 1.384(4) . ?
C18 C23 1.385(4) . ?
C3S C6 1.480(3) . ?
C3S C4 1.387(4) . ?
C3S C2S 1.392(4) . ?
C13 C14 1.399(3) . ?
C13 C65 1.514(4) . ?
C15 C14 1.395(4) . ?
C6 C11 1.397(4) . ?
C35 C34 1.391(4) . ?
C21 C24 1.478(3) . ?
C21 C20 1.372(4) . ?
C21 C22 1.399(4) . ?
C29 H29A 0.9900 . ?
C29 H29B 0.9900 . ?
C8 H8 0.9500 . ?
C14 H14 0.9500 . ?
C33 C34 1.392(4) . ?
C33 C32 1.406(4) . ?
C33 C38 1.514(4) . ?
C19 H19 0.9500 . ?
C19 C20 1.391(3) . ?
C34 H34 0.9500 . ?
C25 H25 0.9500 . ?
C25 C24 1.395(4) . ?
C25 C26 1.381(4) . ?
C11 H11 0.9500 . ?
C11 C10 1.387(3) . ?
O6 C50 1.384(5) . ?
O6 C54 1.395(8) . ?
C24 C28 1.393(4) . ?
C65 H65A 0.9900 . ?
C65 H65B 0.9900 . ?
C65 C60 1.509(5) . ?
C31 H31 0.9500 . ?
C31 C32 1.379(4) . ?
C60 C61 1.396(4) . ?
C60 C59 1.395(5) . ?
C26 H26 0.9500 . ?
C44 C39 1.402(5) . ?
C44 C43 1.394(5) . ?
C10 H10 0.9500 . ?
C20 H20 0.9500 . ?
C61 H61 0.9500 . ?
C61 C62 1.385(5) . ?
C59 C58 1.391(5) . ?
C4 H4 0.9500 . ?
C4 C5 1.378(4) . ?
C39 C38 1.518(4) . ?
C39 C40 1.392(5) . ?
C2S H2S 0.9500 . ?
C2S C1S 1.389(4) . ?
C53 C52 1.384(5) . ?
C53 C48 1.388(5) . ?
C62 C57 1.395(5) . ?
C58 H58 0.9500 . ?
C58 C57 1.390(5) . ?
C57 C56 1.513(5) . ?
C5 H5 0.9500 . ?
C51 C52 1.386(5) . ?
C51 C50 1.382(6) . ?
C51 C56 1.528(5) . ?
C52 H52 0.9500 . ?
C38 H38A 0.9900 . ?
C38 H38B 0.9900 . ?
C48 C49 1.387(6) . ?
C48 C47 1.517(5) . ?
C40 H40 0.9500 . ?
C40 C41 1.381(5) . ?
C37 H37A 0.9800 . ?
C37 H37B 0.9800 . ?
C37 H37C 0.9800 . ?
C1S H1S 0.9500 . ?
C50 C49 1.377(6) . ?
C43 H43 0.9500 . ?
C43 C42 1.374(5) . ?
C23 H23 0.9500 . ?
C23 C22 1.383(4) . ?
C42 C41 1.395(5) . ?
C42 C47 1.528(5) . ?
C27 H27 0.9500 . ?
C27 C28 1.380(4) . ?
C22 H22 0.9500 . ?
C49 H49 0.9500 . ?
C56 H56A 0.9900 . ?
C56 H56B 0.9900 . ?
C28 H28 0.9500 . ?
C55 H55A 0.9800 . ?
C55 H55B 0.9800 . ?
C55 H55C 0.9800 . ?
C46 H46A 0.9800 . ?
C46 H46B 0.9800 . ?
C46 H46C 0.9800 . ?
C47 H47A 0.9900 . ?
C47 H47B 0.9900 . ?
C64 H64A 0.9800 . ?
C64 H64B 0.9800 . ?
C64 H64C 0.9800 . ?
C36 H36A 0.9800 . ?
C36 H36B 0.9800 . ?
C36 H36C 0.9800 . ?
C63 H63A 0.9800 . ?
C63 H63B 0.9800 . ?
C63 H63C 0.9800 . ?
C45 H45A 0.9800 . ?
C45 H45B 0.9800 . ?
C45 H45C 0.9800 . ?
C54 H54A 0.9800 . ?
C54 H54B 0.9800 . ?
C54 H54C 0.9800 . ?
Cu1 O2_3 1.999(2) . ?
Cu1 O2_3 2.347(2) 2_775 ?
Cu1 O1_4 1.983(5) . ?
Cu1 Cl1S_4 2.245(4) . ?
C1_1 H1_1 0.9500 . ?
C1_1 O1_1 1.183(11) . ?
C1_1 N1_1 1.326(10) . ?
N1_1 C2_1 1.431(10) . ?
N1_1 C3_1 1.419(11) . ?
C2_1 H2A_1 0.9800 . ?
C2_1 H2B_1 0.9800 . ?
C2_1 H2C_1 0.9800 . ?
C3_1 H3A_1 0.9800 . ?
C3_1 H3B_1 0.9800 . ?
C3_1 H3C_1 0.9800 . ?
C1_2 H1_2 0.9500 . ?
C1_2 O1_2 1.194(14) . ?
C1_2 N1_2 1.325(14) . ?
N1_2 C2_2 1.441(11) . ?
N1_2 C3_2 1.421(13) . ?
C2_2 H2A_2 0.9800 . ?
C2_2 H2B_2 0.9800 . ?
C2_2 H2C_2 0.9800 . ?
C3_2 H3A_2 0.9800 . ?
C3_2 H3B_2 0.9800 . ?
C3_2 H3C_2 0.9800 . ?
O1_3 C1_3 1.228(4) . ?
O2_3 C1_3 1.272(4) . ?
C1_3 C2_3 1.508(5) . ?
C2_3 H2A_3 0.9800 . ?
C2_3 H2B_3 0.9800 . ?
C2_3 H2C_3 0.9800 . ?
O1_4 C1_4 1.272(10) . ?
O2_4 C1_4 1.240(11) . ?
C1_4 C2_4 1.518(12) . ?
C2_4 H2A_4 0.9800 . ?
C2_4 H2B_4 0.9800 . ?
C2_4 H2C_4 0.9800 . ?
C1_5 H1_5 0.9500 . ?
C1_5 O1_5 1.138(9) . ?
C1_5 N1_5 1.332(10) . ?
N1_5 C2_5 1.476(11) . ?
N1_5 C3_5 1.436(11) . ?
C2_5 H2A_5 0.9800 . ?
C2_5 H2B_5 0.9800 . ?
C2_5 H2C_5 0.9800 . ?
C3_5 H3A_5 0.9800 . ?
C3_5 H3B_5 0.9800 . ?
C3_5 H3C_5 0.9800 . ?
C1_6 H1_6 0.9500 . ?
C1_6 O1_6 1.170(8) . ?
C1_6 N1_6 1.308(9) . ?
N1_6 C2_6 1.439(10) . ?
N1_6 C3_6 1.445(10) . ?
C2_6 H2A_6 0.9800 . ?
C2_6 H2B_6 0.9800 . ?
C2_6 H2C_6 0.9800 . ?
C3_6 H3A_6 0.9800 . ?
C3_6 H3B_6 0.9800 . ?
C3_6 H3C_6 0.9800 . ?
C1_7 H1_7 0.9500 . ?
C1_7 O1_7 1.169(14) . ?
C1_7 N1_7 1.335(13) . ?
N1_7 C2_7 1.421(12) . ?
N1_7 C3_7 1.429(12) . ?
C2_7 H2A_7 0.9800 . ?
C2_7 H2B_7 0.9800 . ?
C2_7 H2C_7 0.9800 . ?
C3_7 H3A_7 0.9800 . ?
C3_7 H3B_7 0.9800 . ?
C3_7 H3C_7 0.9800 . ?
C1_8 H1_8 0.9500 . ?
C1_8 O1_8 1.126(16) . ?
C1_8 N1_8 1.308(16) . ?
N1_8 C2_8 1.434(14) . ?
N1_8 C3_8 1.414(14) . ?
C2_8 H2A_8 0.9800 . ?
C2_8 H2B_8 0.9800 . ?
C2_8 H2C_8 0.9800 . ?
C3_8 H3A_8 0.9800 . ?
C3_8 H3B_8 0.9800 . ?
C3_8 H3C_8 0.9800 . ?

loop_
_geom_torsion_atom_site_label_1
_geom_torsion_atom_site_label_2
_geom_torsion_atom_site_label_3
_geom_torsion_atom_site_label_4
_geom_torsion
_geom_torsion_site_symmetry_1
_geom_torsion_site_symmetry_2
_geom_torsion_site_symmetry_3
_geom_torsion_site_symmetry_4
_geom_torsion_publ_flag
O4 C35 C34 C33 175.5(2) . . . . ?
O3 C44 C39 C38 -3.2(4) . . . . ?
O3 C44 C39 C40 178.8(3) . . . . ?
O3 C44 C43 C42 178.7(3) . . . . ?
O1S C62 C57 C58 177.1(3) . . . . ?
O1S C62 C57 C56 -3.6(4) . . . . ?
O2S C53 C52 C51 178.0(3) . . . . ?
O2S C53 C48 C49 179.5(3) . . . . ?
O2S C53 C48 C47 -0.2(4) . . . . ?
O5 C59 C58 C57 -178.0(3) . . . . ?
N2 C27 C28 C24 0.5(6) . . . . ?
C17 C12 C13 C14 -3.8(4) . . . . ?
C17 C12 C13 C65 172.7(3) . . . . ?
C17 C16 C15 C18 178.4(2) . . . . ?
C17 C16 C15 C14 -2.8(4) . . . . ?
C17 C16 C29 C30 67.9(3) . . . . ?
C9 C12 C13 C14 175.4(3) . . . . ?
C9 C12 C13 C65 -8.1(4) . . . . ?
C12 C17 C16 C15 0.5(4) . . . . ?
C12 C17 C16 C29 -177.7(2) . . . . ?
C12 C9 C8 C7 176.4(3) . . . . ?
C12 C9 C10 C11 -176.7(3) . . . . ?
C12 C13 C14 C15 1.5(4) . . . . ?
C12 C13 C65 C60 -73.6(4) . . . . ?
C30 C35 C34 C33 -1.8(4) . . . . ?
C30 C31 C32 O8 178.5(3) . . . . ?
C30 C31 C32 C33 -2.5(5) . . . . ?
C7 C6 C11 C10 0.0(5) . . . . ?
C16 C17 C12 C9 -176.4(2) . . . . ?
C16 C17 C12 C13 2.9(4) . . . . ?
C16 C15 C14 C13 1.8(4) . . . . ?
C18 C15 C14 C13 -179.3(3) . . . . ?
C18 C19 C20 C21 -1.3(5) . . . . ?
C18 C23 C22 C21 -2.1(7) . . . . ?
C3S C6 C11 C10 178.0(3) . . . . ?
C3S C4 C5 N1S 1.1(6) . . . . ?
C3S C2S C1S N1S 1.9(6) . . . . ?
C13 C65 C60 C61 98.5(3) . . . . ?
C13 C65 C60 C59 -82.5(3) . . . . ?
C15 C16 C29 C30 -110.2(3) . . . . ?
C15 C18 C19 C20 179.3(3) . . . . ?
C15 C18 C23 C22 -177.7(4) . . . . ?
C6 C7 C8 C9 0.5(4) . . . . ?
C6 C3S C4 C5 -179.7(3) . . . . ?
C6 C3S C2S C1S 178.3(3) . . . . ?
C6 C11 C10 C9 0.4(5) . . . . ?
C35 C30 C29 C16 -95.6(3) . . . . ?
C35 C30 C31 C32 -0.6(4) . . . . ?
C21 C24 C28 C27 179.5(3) . . . . ?
C29 C30 C35 O4 3.0(4) . . . . ?
C29 C30 C35 C34 -179.6(2) . . . . ?
C29 C30 C31 C32 -178.3(3) . . . . ?
C29 C16 C15 C18 -3.5(4) . . . . ?
C29 C16 C15 C14 175.3(3) . . . . ?
C8 C9 C12 C17 -53.7(4) . . . . ?
C8 C9 C12 C13 127.1(3) . . . . ?
C8 C9 C10 C11 -0.3(5) . . . . ?
C8 C7 C6 C3S -178.5(3) . . . . ?
C8 C7 C6 C11 -0.4(4) . . . . ?
C14 C13 C65 C60 102.9(3) . . . . ?
C19 C18 C15 C16 -86.1(4) . . . . ?
C19 C18 C15 C14 95.1(4) . . . . ?
C19 C18 C23 C22 2.0(6) . . . . ?
C34 C33 C32 O8 -177.6(3) . . . . ?
C34 C33 C32 C31 3.3(4) . . . . ?
C34 C33 C38 C39 93.5(3) . . . . ?
C25 C24 C28 C27 -0.7(5) . . . . ?
O6 C50 C49 C48 179.4(4) . . . . ?
C24 C21 C20 C19 -179.6(3) . . . . ?
C24 C21 C22 C23 -178.8(4) . . . . ?
C24 C25 C26 N2 0.4(5) . . . . ?
C65 C13 C14 C15 -175.1(3) . . . . ?
C65 C60 C61 C62 179.9(3) . . . . ?
C65 C60 C59 O5 -2.2(4) . . . . ?
C65 C60 C59 C58 179.1(3) . . . . ?
C31 C30 C35 O4 -174.6(2) . . . . ?
C31 C30 C35 C34 2.7(4) . . . . ?
C31 C30 C29 C16 82.1(3) . . . . ?
C60 C61 C62 O1S -178.4(3) . . . . ?
C60 C61 C62 C57 1.6(4) . . . . ?
C60 C59 C58 C57 0.5(5) . . . . ?
C26 N2 C27 C28 0.1(6) . . . . ?
C26 C25 C24 C21 -179.9(3) . . . . ?
C26 C25 C24 C28 0.3(5) . . . . ?
C44 C39 C38 C33 -89.4(4) . . . . ?
C44 C39 C40 C41 2.6(5) . . . . ?
C44 C43 C42 C41 2.3(5) . . . . ?
C44 C43 C42 C47 -174.8(3) . . . . ?
C10 C9 C12 C17 122.7(3) . . . . ?
C10 C9 C12 C13 -56.6(4) . . . . ?
C10 C9 C8 C7 -0.2(4) . . . . ?
C20 C21 C24 C25 -28.4(5) . . . . ?
C20 C21 C24 C28 151.4(4) . . . . ?
C20 C21 C22 C23 0.5(6) . . . . ?
C32 C33 C34 C35 -1.2(4) . . . . ?
C32 C33 C38 C39 -85.0(4) . . . . ?
C61 C60 C59 O5 176.7(3) . . . . ?
C61 C60 C59 C58 -1.9(4) . . . . ?
C61 C62 C57 C58 -2.9(4) . . . . ?
C61 C62 C57 C56 176.4(3) . . . . ?
C59 C60 C61 C62 0.9(4) . . . . ?
C59 C58 C57 C62 1.9(5) . . . . ?
C59 C58 C57 C56 -177.5(3) . . . . ?
C4 C3S C6 C7 157.5(3) . . . . ?
C4 C3S C6 C11 -20.5(4) . . . . ?
C4 C3S C2S C1S -2.9(5) . . . . ?
C39 C44 C43 C42 -0.3(5) . . . . ?
C39 C40 C41 O7 179.3(3) . . . . ?
C39 C40 C41 C42 -0.6(5) . . . . ?
C2S C3S C6 C7 -23.8(4) . . . . ?
C2S C3S C6 C11 158.2(3) . . . . ?
C2S C3S C4 C5 1.5(5) . . . . ?
C53 C48 C49 C50 2.9(5) . . . . ?
C53 C48 C47 C42 -74.8(5) . . . . ?
C62 C57 C56 C51 -87.4(4) . . . . ?
C58 C57 C56 C51 91.9(4) . . . . ?
C5 N1S C1S C2S 0.7(5) . . . . ?
C51 C50 C49 C48 -2.2(6) . . . . ?
C52 C53 C48 C49 -1.0(5) . . . . ?
C52 C53 C48 C47 179.2(3) . . . . ?
C52 C51 C50 O6 178.2(3) . . . . ?
C52 C51 C50 C49 -0.3(5) . . . . ?
C52 C51 C56 C57 59.2(4) . . . . ?
C38 C33 C34 C35 -179.8(3) . . . . ?
C38 C33 C32 O8 1.0(4) . . . . ?
C38 C33 C32 C31 -178.1(3) . . . . ?
C38 C39 C40 C41 -175.4(3) . . . . ?
C48 C53 C52 C51 -1.5(5) . . . . ?
C40 C39 C38 C33 88.5(4) . . . . ?
C37 O4 C35 C30 -113.4(3) . . . . ?
C37 O4 C35 C34 69.2(4) . . . . ?
C1S N1S C5 C4 -2.2(5) . . . . ?
C50 C51 C52 C53 2.1(5) . . . . ?
C50 C51 C56 C57 -119.0(4) . . . . ?
C43 C44 C39 C38 175.8(3) . . . . ?
C43 C44 C39 C40 -2.2(4) . . . . ?
C43 C42 C41 O7 178.2(3) . . . . ?
C43 C42 C41 C40 -1.9(5) . . . . ?
C43 C42 C47 C48 99.0(4) . . . . ?
C23 C18 C15 C16 93.6(4) . . . . ?
C23 C18 C15 C14 -85.2(4) . . . . ?
C23 C18 C19 C20 -0.4(5) . . . . ?
C27 N2 C26 C25 -0.6(5) . . . . ?
C22 C21 C24 C25 150.8(4) . . . . ?
C22 C21 C24 C28 -29.4(5) . . . . ?
C22 C21 C20 C19 1.2(5) . . . . ?
C41 C42 C47 C48 -78.0(5) . . . . ?
C49 C48 C47 C42 105.4(4) . . . . ?
C56 C51 C52 C53 -176.1(3) . . . . ?
C56 C51 C50 O6 -3.7(6) . . . . ?
C56 C51 C50 C49 177.9(3) . . . . ?
C55 O2S C53 C52 -3.3(5) . . . . ?
C55 O2S C53 C48 176.1(3) . . . . ?
C46 O3 C44 C39 -178.5(3) . . . . ?
C46 O3 C44 C43 2.6(4) . . . . ?
C47 C48 C49 C50 -177.4(3) . . . . ?
C47 C42 C41 O7 -4.7(5) . . . . ?
C47 C42 C41 C40 175.2(3) . . . . ?
C64 O1S C62 C61 3.9(5) . . . . ?
C64 O1S C62 C57 -176.1(3) . . . . ?
C36 O8 C32 C33 169.0(3) . . . . ?
C36 O8 C32 C31 -11.9(5) . . . . ?
C63 O5 C59 C60 -176.3(4) . . . . ?
C63 O5 C59 C58 2.3(5) . . . . ?
C45 O7 C41 C40 2.0(6) . . . . ?
C45 O7 C41 C42 -178.1(4) . . . . ?
C54 O6 C50 C51 126.2(5) . . . . ?
C54 O6 C50 C49 -55.4(6) . . . . ?
Cu1 N1S C5 C4 -178.1(3) 1_446 . . . ?
Cu1 N1S C1S C2S 176.5(3) 1_446 . . . ?
Cu1 N2 C26 C25 175.9(3) . . . . ?
Cu1 N2 C27 C28 -176.3(3) . . . . ?
Cu1 O2_3 C1_3 O1_3 3.0(4) . . . . ?
Cu1 O2_3 C1_3 O1_3 -177.9(2) 2_775 . . . ?
Cu1 O2_3 C1_3 C2_3 -175.9(2) . . . . ?
Cu1 O2_3 C1_3 C2_3 3.2(4) 2_775 . . . ?
Cu1 O1_4 C1_4 O2_4 -5.8(13) . . . . ?
Cu1 O1_4 C1_4 C2_4 -178.1(7) . . . . ?
O1_1 C1_1 N1_1 C2_1 -178.3(15) . . . . ?
O1_1 C1_1 N1_1 C3_1 -8(2) . . . . ?
O1_2 C1_2 N1_2 C2_2 171.6(18) . . . . ?
O1_2 C1_2 N1_2 C3_2 -13(3) . . . . ?
O1_5 C1_5 N1_5 C2_5 -166.4(11) . . . . ?
O1_5 C1_5 N1_5 C3_5 -6.2(16) . . . . ?
O1_6 C1_6 N1_6 C2_6 -174.7(11) . . . . ?
O1_6 C1_6 N1_6 C3_6 -8.2(15) . . . . ?
O1_7 C1_7 N1_7 C2_7 -168(2) . . . . ?
O1_7 C1_7 N1_7 C3_7 13(3) . . . . ?
O1_8 C1_8 N1_8 C2_8 -174(3) . . . . ?
O1_8 C1_8 N1_8 C3_8 10(4) . . . . ?
